data_7100127
loop_
_publ_author_name
'Mitsuo Kira'
'Natsuki Hamada'
'Chizuko Kabuto'
'Wataru Setaka'

_publ_section_title
;
Intramolecular Charge-Transfer Fluorescence of
1-Phenylbicyclo[2.2.2]octasilane
;
_journal_name_full 'Chemical Communications'
_journal_paper_doi 10.1039/b505197e
_journal_year 2005
_chemical_formula_sum 'C14 H16 N2 O4 S'
_chemical_formula_weight 308.35
_space_group_IT_number 19
_symmetry_cell_setting orthorhombic
_symmetry_space_group_name_Hall 'P 2ac 2ab'
_symmetry_space_group_name_H-M 'P 21 21 21'
_cell_angle_alpha 90.0
_cell_angle_beta 90.0
_cell_angle_gamma 90.0
_cell_formula_units_Z 4
_cell_length_a 7.7121(7)
_cell_length_b 10.7290(9)
_cell_length_c 17.409(1)
_cell_measurement_temperature 173(2)
_cell_volume 1440.5(2)
_diffrn_ambient_temperature 173(2)
_exptl_crystal_density_diffrn 1.422
_cod_database_code 7100127

loop_
_symmetry_equiv_pos_as_xyz
'x, y, z'
'-x+1/2, -y, z+1/2'
'-x, y+1/2, -z+1/2'
'x+1/2, -y+1/2, -z'

loop_
_atom_site_label
_atom_site_type_symbol
_atom_site_fract_x
_atom_site_fract_y
_atom_site_fract_z
_atom_site_U_iso_or_equiv
_atom_site_adp_type
_atom_site_occupancy
_atom_site_symmetry_multiplicity
_atom_site_calc_flag
_atom_site_refinement_flags
_atom_site_disorder_assembly
_atom_site_disorder_group
S1 S 0.47291(3) 0.43538(2) 0.202768(15) 0.01530(7) Uani 1 1 d . . .
O1 O 0.42175(11) 0.49725(8) 0.27226(5) 0.01969(17) Uani 1 1 d . . .
O2 O 0.37405(11) 0.33152(8) 0.17490(5) 0.02101(18) Uani 1 1 d . . .
O3 O 0.50643(14) 0.93484(9) -0.02260(6) 0.0320(2) Uani 1 1 d . . .
O4 O 0.43025(15) 0.79646(10) -0.10683(5) 0.0336(2) Uani 1 1 d . . .
N1 N 0.66937(12) 0.38875(9) 0.21287(6) 0.01668(18) Uani 1 1 d . . .
N2 N 0.46924(15) 0.82814(10) -0.04119(6) 0.0231(2) Uani 1 1 d . . .
C1 C 0.80341(15) 0.46806(11) 0.25079(7) 0.0182(2) Uani 1 1 d . . .
C2 C 0.97149(16) 0.41465(13) 0.21691(7) 0.0247(2) Uani 1 1 d . . .
C3 C 0.92784(16) 0.27733(12) 0.20285(8) 0.0258(2) Uani 1 1 d . . .
C4 C 0.74332(16) 0.28033(11) 0.16962(7) 0.0196(2) Uani 1 1 d . . .
C5 C 0.79810(15) 0.45464(11) 0.33664(7) 0.0197(2) Uani 1 1 d . . .
C6 C 0.75653(17) 0.54546(12) 0.38435(7) 0.0239(2) Uani 1 1 d . . .
C7 C 0.74185(15) 0.29815(11) 0.08417(7) 0.0208(2) Uani 1 1 d . . .
C8 C 0.66180(18) 0.22095(13) 0.03688(8) 0.0272(3) Uani 1 1 d . . .
C11 C 0.47114(14) 0.55169(10) 0.13026(6) 0.01591(19) Uani 1 1 d . . .
C12 C 0.51489(16) 0.67379(11) 0.14953(6) 0.0189(2) Uani 1 1 d . . .
C13 C 0.51612(16) 0.76543(10) 0.09297(7) 0.0200(2) Uani 1 1 d . . .
C14 C 0.47055(16) 0.73086(11) 0.01892(6) 0.0197(2) Uani 1 1 d . . .
C15 C 0.42470(16) 0.61034(11) -0.00118(7) 0.0211(2) Uani 1 1 d . . .
C16 C 0.42563(15) 0.51939(11) 0.05537(7) 0.0198(2) Uani 1 1 d . . .
H1 H 0.785(2) 0.5552(14) 0.2377(9) 0.020(4) Uiso 1 1 d . . .
H4 H 0.6786(19) 0.2072(14) 0.1816(8) 0.014(3) Uiso 1 1 d . . .
H5 H 0.826(2) 0.3777(15) 0.3545(9) 0.022(4) Uiso 1 1 d . . .
H7 H 0.802(2) 0.3659(17) 0.0630(11) 0.035(5) Uiso 1 1 d . . .
H12 H 0.550(2) 0.6944(15) 0.2004(9) 0.025(4) Uiso 1 1 d . . .
H13 H 0.545(2) 0.8463(15) 0.1048(9) 0.022(4) Uiso 1 1 d . . .
H15 H 0.389(2) 0.5917(15) -0.0533(9) 0.023(4) Uiso 1 1 d . . .
H16 H 0.396(2) 0.4395(16) 0.0434(9) 0.025(4) Uiso 1 1 d . . .
H2A H 1.004(2) 0.4568(16) 0.1679(10) 0.028(4) Uiso 1 1 d . . .
H3A H 1.005(2) 0.2382(18) 0.1682(11) 0.036(5) Uiso 1 1 d . . .
H6A H 0.761(2) 0.5317(16) 0.4387(11) 0.033(4) Uiso 1 1 d . . .
H8A H 0.597(3) 0.1556(19) 0.0567(11) 0.044(5) Uiso 1 1 d . . .
H2B H 1.068(2) 0.4294(15) 0.2516(9) 0.019(3) Uiso 1 1 d . . .
H3B H 0.925(2) 0.2314(16) 0.2499(10) 0.028(4) Uiso 1 1 d . . .
H6B H 0.721(2) 0.6251(16) 0.3671(9) 0.024(4) Uiso 1 1 d . . .
H8B H 0.667(2) 0.2305(15) -0.0166(10) 0.029(4) Uiso 1 1 d . . .

loop_
_atom_site_aniso_label
_atom_site_aniso_U_11
_atom_site_aniso_U_22
_atom_site_aniso_U_33
_atom_site_aniso_U_23
_atom_site_aniso_U_13
_atom_site_aniso_U_12
S1 0.01435(12) 0.01384(11) 0.01771(12) 0.00010(9) 0.00146(9) 0.00090(9)
O1 0.0187(4) 0.0205(4) 0.0199(4) -0.0013(3) 0.0036(3) 0.0038(3)
O2 0.0184(4) 0.0172(4) 0.0274(4) -0.0005(3) 0.0010(3) -0.0024(3)
O3 0.0453(6) 0.0199(4) 0.0309(5) 0.0059(3) 0.0032(4) 0.0017(4)
O4 0.0459(6) 0.0332(5) 0.0216(4) 0.0062(4) -0.0017(4) 0.0069(4)
N1 0.0147(4) 0.0157(4) 0.0197(5) -0.0016(3) 0.0003(4) 0.0017(3)
N2 0.0238(5) 0.0227(5) 0.0228(5) 0.0044(4) 0.0036(4) 0.0074(4)
C1 0.0161(5) 0.0185(5) 0.0199(5) 0.0026(4) -0.0007(4) -0.0004(4)
C2 0.0160(5) 0.0342(6) 0.0238(5) 0.0030(5) 0.0013(5) 0.0028(5)
C3 0.0243(6) 0.0290(6) 0.0241(5) 0.0016(5) 0.0024(5) 0.0121(5)
C4 0.0220(5) 0.0155(5) 0.0212(5) 0.0010(4) 0.0042(4) 0.0048(4)
C5 0.0190(5) 0.0195(5) 0.0205(5) 0.0023(4) -0.0012(4) -0.0006(4)
C6 0.0232(6) 0.0242(6) 0.0243(6) -0.0007(4) -0.0007(5) -0.0019(5)
C7 0.0224(5) 0.0185(5) 0.0215(5) 0.0014(4) 0.0046(4) 0.0041(4)
C8 0.0298(6) 0.0250(6) 0.0266(6) -0.0039(5) 0.0024(5) 0.0022(5)
C11 0.0145(4) 0.0155(5) 0.0178(5) 0.0012(4) 0.0005(4) 0.0035(4)
C12 0.0214(5) 0.0164(5) 0.0188(5) -0.0013(4) -0.0004(4) 0.0030(4)
C13 0.0222(5) 0.0150(5) 0.0226(5) 0.0003(4) 0.0006(4) 0.0020(4)
C14 0.0202(5) 0.0192(5) 0.0196(5) 0.0037(4) 0.0022(4) 0.0050(4)
C15 0.0227(5) 0.0211(5) 0.0196(5) -0.0002(4) -0.0021(4) 0.0043(4)
C16 0.0214(5) 0.0172(5) 0.0208(5) -0.0018(4) -0.0021(4) 0.0013(4)

loop_
_geom_bond_atom_site_label_1
_geom_bond_atom_site_label_2
_geom_bond_distance
_geom_bond_site_symmetry_2
_geom_bond_publ_flag
S1 O2 1.4346(9) . ?
S1 O1 1.4353(8) . ?
S1 N1 1.6052(10) . ?
S1 C11 1.7751(11) . ?
O3 N2 1.2238(14) . ?
O4 N2 1.2294(15) . ?
N1 C1 1.4928(15) . ?
N1 C4 1.4984(14) . ?
N2 C14 1.4780(14) . ?
C1 C5 1.5021(15) . ?
C1 C2 1.5351(16) . ?
C1 H1 0.972(15) . ?
C2 C3 1.5310(19) . ?
C2 H2A 0.996(17) . ?
C2 H2B 0.974(16) . ?
C3 C4 1.5365(17) . ?
C3 H3A 0.947(19) . ?
C3 H3B 0.956(17) . ?
C4 C7 1.4999(16) . ?
C4 H4 0.953(15) . ?
C5 C6 1.3198(17) . ?
C5 H5 0.907(16) . ?
C6 H6A 0.958(18) . ?
C6 H6B 0.946(17) . ?
C7 C8 1.3210(18) . ?
C7 H7 0.940(19) . ?
C8 H8A 0.93(2) . ?
C8 H8B 0.937(17) . ?
C11 C12 1.3937(15) . ?
C11 C16 1.3940(15) . ?
C12 C13 1.3915(15) . ?
C12 H12 0.952(16) . ?
C13 C14 1.3868(16) . ?
C13 H13 0.918(16) . ?
C14 C15 1.3855(17) . ?
C15 C16 1.3860(16) . ?
C15 H15 0.969(15) . ?
C16 H16 0.912(17) . ?

loop_
_cod_related_entry_id
_cod_related_entry_database
_cod_related_entry_code
1 ChemSpider 21198511
